data_1551080
loop_
_publ_author_name
'Mukhopadhyay, Pritam'
'Kumar, sharvan'
'Shukla, Jyoti'
'Mandal, Kalyanshis'
'Kumar, Yogendra'
'Prakash, Ravi'
'Ram, Panch'

_publ_section_title
;
 Doubly-Zwitterionic, Di-reduced, Highly Electron-Rich, Air-Stable
 Naphthalenediimides: Redox-Switchable Islands of Aromatic-Antiaromatic
 States
;
_journal_name_full 'Chemical Science'
_journal_paper_doi 10.1039/C9SC00962K
_journal_year 2019
_chemical_formula_moiety 'C40 H46 N2 O4 P2'
_chemical_formula_sum 'C40 H46 N2 O4 P2'
_chemical_formula_weight 680.73
_chemical_melting_point 503.15
_chemical_name_common 'Triethyldiphosphonium NDI direduced'
_chemical_name_systematic
;'N,N-dibenzyl-2,6-triethyldiphosphonium-naphthalene-l,4,5,8-tetracarboxylic acid bisimide'
 ?
;
_space_group_crystal_system monoclinic
_space_group_IT_number 5
_space_group_name_Hall 'C 2y'
_space_group_name_H-M_alt 'C 1 2 1'
_symmetry_space_group_name_Hall 'C 2y'
_symmetry_space_group_name_H-M 'C 1 2 1'
_atom_sites_solution_hydrogens geom
_audit_creation_method SHELXL-2014
_audit_update_record
;
2018-07-05 deposited with the CCDC.    2019-05-21 downloaded from the CCDC.
;
_cell_angle_alpha 90
_cell_angle_beta 117.061(2)
_cell_angle_gamma 90
_cell_formula_units_Z 4
_cell_length_a 18.1243(13)
_cell_length_b 12.7829(10)
_cell_length_c 19.6169(19)
_cell_measurement_reflns_used 9344
_cell_measurement_temperature 100(2)
_cell_measurement_theta_max 28.33
_cell_measurement_theta_min 2.33
_cell_volume 4047.3(6)
_computing_cell_refinement 'Bruker SAINT'
_computing_data_collection 'Bruker APEX2'
_computing_data_reduction 'Bruker SAINT'
_computing_molecular_graphics 'Bruker SHELXTL'
_computing_publication_material 'Bruker SHELXTL'
_computing_structure_refinement 'SHELXL-2014 (Sheldrick, 2014)'
_computing_structure_solution 'SHELXS-97 (Sheldrick 2008)'
_diffrn_ambient_temperature 100(2)
_diffrn_measured_fraction_theta_full 0.999
_diffrn_measured_fraction_theta_max 0.998
_diffrn_measurement_device_type 'Bruker APEX-II CMOS'
_diffrn_measurement_method '\f and \w scans'
_diffrn_radiation_type MoK\a
_diffrn_radiation_wavelength 0.71073
_diffrn_reflns_av_R_equivalents 0.0255
_diffrn_reflns_av_unetI/netI 0.0207
_diffrn_reflns_Laue_measured_fraction_full 0.999
_diffrn_reflns_Laue_measured_fraction_max 0.998
_diffrn_reflns_limit_h_max 23
_diffrn_reflns_limit_h_min -24
_diffrn_reflns_limit_k_max 17
_diffrn_reflns_limit_k_min -16
_diffrn_reflns_limit_l_max 26
_diffrn_reflns_limit_l_min -26
_diffrn_reflns_number 44984
_diffrn_reflns_point_group_measured_fraction_full 0.999
_diffrn_reflns_point_group_measured_fraction_max 0.997
_diffrn_reflns_theta_full 25.242
_diffrn_reflns_theta_max 28.334
_diffrn_reflns_theta_min 2.247
_exptl_absorpt_coefficient_mu 0.146
_exptl_absorpt_correction_type multi-scan
_exptl_absorpt_process_details SADABS
_exptl_crystal_colour red
_exptl_crystal_density_diffrn 1.117
_exptl_crystal_description 'rectangular block'
_exptl_crystal_F_000 1448
_exptl_crystal_size_max 0.700
_exptl_crystal_size_mid 0.500
_exptl_crystal_size_min 0.300
_exptl_transmission_factor_max 0.957
_exptl_transmission_factor_min 0.916
_platon_squeeze_details
;
 ?
;
_refine_diff_density_max 0.505
_refine_diff_density_min -0.248
_refine_diff_density_rms 0.053
_refine_ls_abs_structure_details
;
 Flack x determined using 4638 quotients [(I+)-(I-)]/[(I+)+(I-)]
 (Parsons, Flack and Wagner, Acta Cryst. B69 (2013) 249-259).
;
_refine_ls_abs_structure_Flack 0.454(12)
_refine_ls_extinction_method none
_refine_ls_goodness_of_fit_ref 1.021
_refine_ls_hydrogen_treatment constr
_refine_ls_matrix_type full
_refine_ls_number_parameters 439
_refine_ls_number_reflns 10081
_refine_ls_number_restraints 1
_refine_ls_restrained_S_all 1.020
_refine_ls_R_factor_all 0.0318
_refine_ls_R_factor_gt 0.0312
_refine_ls_shift/su_max 0.001
_refine_ls_shift/su_mean 0.000
_refine_ls_structure_factor_coef Fsqd
_refine_ls_weighting_details 'w=1/[\s^2^(Fo^2^)+(0.0523P)^2^+2.9521P] where P=(Fo^2^+2Fc^2^)/3'
_refine_ls_weighting_scheme calc
_refine_ls_wR_factor_gt 0.0861
_refine_ls_wR_factor_ref 0.0865
_reflns_Friedel_coverage 0.914
_reflns_Friedel_fraction_full 0.999
_reflns_Friedel_fraction_max 0.996
_reflns_number_gt 9872
_reflns_number_total 10081
_reflns_threshold_expression 'I > 2\s(I)'
_cod_data_source_file c9sc00962k2.cif
_cod_data_source_block PMSK45_a
_cod_depositor_comments
;
The following automatic conversions were performed:

'_chemical_melting_point' value '230 \%C' was changed to '503.15' -
it was converted from degrees Celsius(C) to Kelvins(K).

Automatic conversion script
Id: cif_fix_values 4973 2017-02-22 13:04:09Z antanas 
;
_cod_database_code 1551080
_shelx_space_group_comment
;
The symmetry employed for this shelxl refinement is uniquely defined
by the following loop, which should always be used as a source of
symmetry information in preference to the above space-group names.
They are only intended as comments.
;
_shelx_estimated_absorpt_t_min 0.905
_shelx_estimated_absorpt_t_max 0.957
_shelxl_version_number 2014-3

loop_
_space_group_symop_operation_xyz
'x, y, z'
'-x, y, -z'
'x+1/2, y+1/2, z'
'-x+1/2, y+1/2, -z'

loop_
_atom_site_label
_atom_site_type_symbol
_atom_site_fract_x
_atom_site_fract_y
_atom_site_fract_z
_atom_site_U_iso_or_equiv
_atom_site_adp_type
_atom_site_occupancy
_atom_site_site_symmetry_order
_atom_site_calc_flag
_atom_site_refinement_flags_posn
_atom_site_refinement_flags_adp
P1 P 0.77176(3) 0.36075(4) 0.96207(2) 0.00908(10) Uani 1 1 d . .
P2 P 0.70188(3) 0.64211(4) 0.53135(3) 0.01039(10) Uani 1 1 d . .
O3 O 0.68023(10) 0.78838(12) 0.62842(8) 0.0173(3) Uani 1 1 d . .
O2 O 0.70296(9) 0.75237(11) 0.86853(8) 0.0131(3) Uani 1 1 d . .
O1 O 0.77032(10) 0.21055(12) 0.85715(8) 0.0166(3) Uani 1 1 d . .
O4 O 0.75458(10) 0.24675(12) 0.61968(8) 0.0155(3) Uani 1 1 d . .
N1 N 0.75851(10) 0.23191(12) 0.73695(9) 0.0103(3) Uani 1 1 d . .
N2 N 0.69275(10) 0.76648(12) 0.74906(9) 0.0089(3) Uani 1 1 d . .
C8 C 0.73431(12) 0.40110(15) 0.67676(11) 0.0092(3) Uani 1 1 d . .
C3 C 0.73969(12) 0.53627(15) 0.87553(10) 0.0092(3) Uani 1 1 d . .
H3 H 0.7422 0.5685 0.9202 0.011 Uiso 1 1 calc R U
C5 C 0.70871(12) 0.61777(15) 0.68009(10) 0.0093(3) Uani 1 1 d . .
C19 C 0.69408(12) 0.26394(15) 0.95066(11) 0.0128(4) Uani 1 1 d . .
H19A H 0.7143 0.1942 0.9447 0.015 Uiso 1 1 calc R U
H19B H 0.6871 0.2624 0.9978 0.015 Uiso 1 1 calc R U
C1 C 0.74920(12) 0.38214(14) 0.80759(10) 0.0090(3) Uani 1 1 d . .
C11 C 0.75968(12) 0.27195(15) 0.80376(11) 0.0106(3) Uani 1 1 d . .
C12 C 0.70603(11) 0.70752(15) 0.81355(10) 0.0091(3) Uani 1 1 d . .
C10 C 0.72198(12) 0.55517(15) 0.74398(10) 0.0076(3) Uani 1 1 d . .
C2 C 0.75293(12) 0.43024(15) 0.87614(10) 0.0096(3) Uani 1 1 d . .
C14 C 0.74892(12) 0.29127(15) 0.67334(11) 0.0104(3) Uani 1 1 d . .
C24 C 0.80652(14) 0.51803(17) 0.49080(13) 0.0175(4) Uani 1 1 d . .
H24A H 0.8415 0.5798 0.4984 0.026 Uiso 1 1 calc R U
H24B H 0.8079 0.4740 0.4505 0.026 Uiso 1 1 calc R U
H24C H 0.8273 0.4781 0.5386 0.026 Uiso 1 1 calc R U
C7 C 0.72197(12) 0.46481(15) 0.61338(10) 0.0096(3) Uani 1 1 d . .
H7 H 0.7221 0.4332 0.5696 0.012 Uiso 1 1 calc R U
C4 C 0.72251(12) 0.59881(15) 0.81050(10) 0.0086(3) Uani 1 1 d . .
C28 C 0.85764(13) 0.08836(15) 0.75060(11) 0.0110(4) Uani 1 1 d . .
C13 C 0.69330(12) 0.72727(15) 0.68241(11) 0.0096(3) Uani 1 1 d . .
C27 C 0.76990(12) 0.11917(14) 0.73283(11) 0.0118(4) Uani 1 1 d . .
H27A H 0.7317 0.0943 0.6808 0.014 Uiso 1 1 calc R U
H27B H 0.7546 0.0834 0.7694 0.014 Uiso 1 1 calc R U
C9 C 0.73520(11) 0.44449(15) 0.74336(10) 0.0085(3) Uani 1 1 d . .
C6 C 0.70982(12) 0.57060(15) 0.61315(10) 0.0094(3) Uani 1 1 d . .
C17 C 0.77001(13) 0.45480(16) 1.03082(11) 0.0123(4) Uani 1 1 d . .
H17A H 0.7977 0.4227 1.0823 0.015 Uiso 1 1 calc R U
H17B H 0.8035 0.5162 1.0312 0.015 Uiso 1 1 calc R U
C23 C 0.71765(13) 0.55262(16) 0.46733(11) 0.0129(4) Uani 1 1 d . .
H23A H 0.6839 0.4893 0.4616 0.015 Uiso 1 1 calc R U
H23B H 0.6959 0.5861 0.4164 0.015 Uiso 1 1 calc R U
C36 C 0.59025(13) 1.01022(16) 0.77372(11) 0.0138(4) Uani 1 1 d . .
H36 H 0.6373 1.0544 0.7980 0.017 Uiso 1 1 calc R U
C29 C 0.87117(13) -0.01135(16) 0.72916(12) 0.0144(4) Uani 1 1 d . .
H29 H 0.8258 -0.0577 0.7036 0.017 Uiso 1 1 calc R U
C40 C 0.52847(12) 0.84880(16) 0.71159(12) 0.0150(4) Uani 1 1 d . .
H40 H 0.5330 0.7820 0.6926 0.018 Uiso 1 1 calc R U
C35 C 0.59856(12) 0.91154(15) 0.74685(10) 0.0106(3) Uani 1 1 d . .
C39 C 0.45212(13) 0.88210(16) 0.70365(12) 0.0179(4) Uani 1 1 d . .
H39 H 0.4050 0.8380 0.6798 0.022 Uiso 1 1 calc R U
C20 C 0.61010(13) 0.28371(18) 0.88255(12) 0.0185(4) Uani 1 1 d . .
H20A H 0.5916 0.3548 0.8857 0.028 Uiso 1 1 calc R U
H20B H 0.5698 0.2330 0.8831 0.028 Uiso 1 1 calc R U
H20C H 0.6148 0.2761 0.8350 0.028 Uiso 1 1 calc R U
C30 C 0.95068(14) -0.04275(17) 0.74508(13) 0.0189(4) Uani 1 1 d . .
H30 H 0.9595 -0.1109 0.7309 0.023 Uiso 1 1 calc R U
C34 C 0.68185(12) 0.87965(14) 0.75364(11) 0.0099(4) Uani 1 1 d . .
H34A H 0.6899 0.9144 0.7124 0.012 Uiso 1 1 calc R U
H34B H 0.7256 0.9055 0.8031 0.012 Uiso 1 1 calc R U
C31 C 1.01748(13) 0.02471(18) 0.78154(13) 0.0200(4) Uani 1 1 d . .
H31 H 1.0717 0.0034 0.7916 0.024 Uiso 1 1 calc R U
C21 C 0.77957(14) 0.74310(16) 0.55323(11) 0.0158(4) Uani 1 1 d . .
H21A H 0.7918 0.7508 0.5092 0.019 Uiso 1 1 calc R U
H21B H 0.7566 0.8104 0.5599 0.019 Uiso 1 1 calc R U
C38 C 0.44469(13) 0.97993(17) 0.73066(12) 0.0178(4) Uani 1 1 d . .
H38 H 0.3925 1.0028 0.7255 0.021 Uiso 1 1 calc R U
C15 C 0.87335(13) 0.30168(17) 1.00981(12) 0.0157(4) Uani 1 1 d . .
H15A H 0.8720 0.2461 1.0444 0.019 Uiso 1 1 calc R U
H15B H 0.8857 0.2678 0.9708 0.019 Uiso 1 1 calc R U
C26 C 0.53473(15) 0.6137(2) 0.42710(13) 0.0244(5) Uani 1 1 d . .
H26A H 0.5445 0.5890 0.3846 0.037 Uiso 1 1 calc R U
H26B H 0.4793 0.6446 0.4068 0.037 Uiso 1 1 calc R U
H26C H 0.5388 0.5547 0.4606 0.037 Uiso 1 1 calc R U
C25 C 0.59968(14) 0.69623(18) 0.47290(12) 0.0189(4) Uani 1 1 d . .
H25A H 0.5812 0.7340 0.5065 0.023 Uiso 1 1 calc R U
H25B H 0.6034 0.7477 0.4369 0.023 Uiso 1 1 calc R U
C37 C 0.51343(14) 1.04390(17) 0.76508(13) 0.0190(4) Uani 1 1 d . .
H37 H 0.5082 1.1112 0.7829 0.023 Uiso 1 1 calc R U
C18 C 0.68487(14) 0.49390(17) 1.01771(12) 0.0182(4) Uani 1 1 d . .
H18A H 0.6572 0.5285 0.9678 0.027 Uiso 1 1 calc R U
H18B H 0.6915 0.5437 1.0581 0.027 Uiso 1 1 calc R U
H18C H 0.6513 0.4345 1.0189 0.027 Uiso 1 1 calc R U
C33 C 0.92468(13) 0.15427(17) 0.78805(12) 0.0173(4) Uani 1 1 d . .
H33 H 0.9164 0.2216 0.8038 0.021 Uiso 1 1 calc R U
C22 C 0.86022(15) 0.7210(2) 0.62502(13) 0.0224(5) Uani 1 1 d . .
H22A H 0.8500 0.7227 0.6700 0.034 Uiso 1 1 calc R U
H22B H 0.9013 0.7744 0.6304 0.034 Uiso 1 1 calc R U
H22C H 0.8811 0.6519 0.6208 0.034 Uiso 1 1 calc R U
C32 C 1.00419(14) 0.12308(18) 0.80292(13) 0.0209(4) Uani 1 1 d . .
H32 H 1.0495 0.1697 0.8279 0.025 Uiso 1 1 calc R U
C16 C 0.94330(14) 0.3765(2) 1.05603(15) 0.0274(5) Uani 1 1 d . .
H16A H 0.9418 0.4360 1.0239 0.041 Uiso 1 1 calc R U
H16B H 0.9965 0.3401 1.0739 0.041 Uiso 1 1 calc R U
H16C H 0.9369 0.4018 1.1002 0.041 Uiso 1 1 calc R U

loop_
_atom_site_aniso_label
_atom_site_aniso_U_11
_atom_site_aniso_U_22
_atom_site_aniso_U_33
_atom_site_aniso_U_23
_atom_site_aniso_U_13
_atom_site_aniso_U_12
P1 0.0143(2) 0.0068(2) 0.0070(2) 0.00144(17) 0.00558(17) 0.00011(17)
P2 0.0174(2) 0.0078(2) 0.0069(2) 0.00141(17) 0.00636(17) 0.00092(18)
O3 0.0332(8) 0.0099(7) 0.0130(7) 0.0046(5) 0.0140(6) 0.0066(6)
O2 0.0225(7) 0.0093(6) 0.0088(6) -0.0011(5) 0.0084(5) 0.0012(5)
O1 0.0315(8) 0.0083(6) 0.0135(7) 0.0033(5) 0.0133(6) 0.0028(6)
O4 0.0282(8) 0.0091(6) 0.0127(7) -0.0014(5) 0.0123(6) 0.0015(6)
N1 0.0173(8) 0.0044(7) 0.0109(7) -0.0001(6) 0.0079(6) -0.0002(6)
N2 0.0145(7) 0.0049(7) 0.0082(7) 0.0001(6) 0.0060(6) 0.0011(6)
C8 0.0129(8) 0.0063(8) 0.0097(8) 0.0016(6) 0.0062(7) 0.0014(6)
C3 0.0127(8) 0.0082(8) 0.0077(8) -0.0005(6) 0.0055(7) -0.0003(7)
C5 0.0130(8) 0.0079(8) 0.0083(8) 0.0005(6) 0.0060(7) 0.0003(6)
C19 0.0192(9) 0.0087(9) 0.0124(8) -0.0002(7) 0.0088(7) -0.0032(7)
C1 0.0134(8) 0.0071(8) 0.0081(8) -0.0003(6) 0.0063(7) -0.0006(6)
C11 0.0152(8) 0.0080(8) 0.0104(8) -0.0003(7) 0.0074(7) 0.0005(7)
C12 0.0101(8) 0.0068(8) 0.0094(8) -0.0003(6) 0.0036(7) 0.0001(7)
C10 0.0093(7) 0.0060(8) 0.0084(8) -0.0003(6) 0.0047(6) -0.0005(6)
C2 0.0144(8) 0.0079(8) 0.0073(8) 0.0004(6) 0.0057(7) -0.0001(7)
C14 0.0162(9) 0.0075(8) 0.0088(8) 0.0003(7) 0.0067(7) 0.0000(7)
C24 0.0226(10) 0.0142(10) 0.0214(10) -0.0026(8) 0.0149(9) -0.0016(8)
C7 0.0138(8) 0.0097(8) 0.0068(8) 0.0001(7) 0.0060(7) 0.0008(7)
C4 0.0120(8) 0.0074(8) 0.0064(8) 0.0001(6) 0.0041(7) -0.0005(7)
C28 0.0184(9) 0.0071(8) 0.0076(8) 0.0017(6) 0.0061(7) 0.0014(7)
C13 0.0118(8) 0.0090(9) 0.0090(8) 0.0010(6) 0.0058(7) 0.0019(6)
C27 0.0178(9) 0.0051(8) 0.0150(9) -0.0009(6) 0.0096(7) 0.0000(7)
C9 0.0099(8) 0.0077(8) 0.0087(8) 0.0003(6) 0.0050(7) 0.0002(6)
C6 0.0141(9) 0.0082(8) 0.0073(8) 0.0016(6) 0.0060(7) 0.0015(7)
C17 0.0197(9) 0.0103(9) 0.0076(8) -0.0009(6) 0.0069(7) -0.0001(7)
C23 0.0216(10) 0.0113(9) 0.0081(8) -0.0012(7) 0.0088(7) -0.0025(7)
C36 0.0160(9) 0.0109(9) 0.0137(8) -0.0021(7) 0.0058(7) -0.0003(7)
C29 0.0161(9) 0.0101(9) 0.0153(9) -0.0022(7) 0.0056(7) -0.0008(7)
C40 0.0171(9) 0.0099(9) 0.0170(9) -0.0025(7) 0.0069(7) -0.0005(7)
C35 0.0120(8) 0.0107(9) 0.0087(8) 0.0013(7) 0.0043(7) 0.0025(7)
C39 0.0147(9) 0.0145(10) 0.0208(10) -0.0015(8) 0.0047(8) -0.0021(7)
C20 0.0187(10) 0.0188(10) 0.0174(9) -0.0005(8) 0.0076(8) -0.0039(8)
C30 0.0204(10) 0.0134(10) 0.0209(10) -0.0004(8) 0.0076(9) 0.0030(8)
C34 0.0142(8) 0.0039(8) 0.0128(8) -0.0001(6) 0.0071(7) 0.0008(6)
C31 0.0139(9) 0.0216(11) 0.0216(10) 0.0049(9) 0.0055(8) 0.0042(8)
C21 0.0291(11) 0.0083(9) 0.0129(9) -0.0017(7) 0.0122(8) -0.0051(8)
C38 0.0144(9) 0.0176(10) 0.0205(10) 0.0008(8) 0.0072(8) 0.0034(8)
C15 0.0173(9) 0.0148(10) 0.0146(9) 0.0057(7) 0.0069(8) 0.0050(7)
C26 0.0206(10) 0.0305(12) 0.0186(10) 0.0018(9) 0.0059(9) 0.0029(9)
C25 0.0205(10) 0.0197(11) 0.0128(9) 0.0060(8) 0.0045(8) 0.0071(8)
C37 0.0205(10) 0.0130(10) 0.0234(10) -0.0047(8) 0.0099(9) 0.0015(8)
C18 0.0261(11) 0.0149(10) 0.0186(9) -0.0012(8) 0.0146(9) 0.0006(8)
C33 0.0202(10) 0.0138(9) 0.0159(9) -0.0032(8) 0.0064(8) -0.0023(8)
C22 0.0244(11) 0.0240(11) 0.0186(10) -0.0050(9) 0.0097(9) -0.0096(9)
C32 0.0174(10) 0.0186(11) 0.0195(10) 0.0001(8) 0.0021(8) -0.0046(8)
C16 0.0165(10) 0.0302(13) 0.0305(12) -0.0046(10) 0.0063(9) -0.0018(9)

loop_
_atom_type_symbol
_atom_type_description
_atom_type_scat_dispersion_real
_atom_type_scat_dispersion_imag
_atom_type_scat_source
C C 0.0033 0.0016 'International Tables Vol C Tables 4.2.6.8 and 6.1.1.4'
H H 0.0000 0.0000 'International Tables Vol C Tables 4.2.6.8 and 6.1.1.4'
N N 0.0061 0.0033 'International Tables Vol C Tables 4.2.6.8 and 6.1.1.4'
O O 0.0106 0.0060 'International Tables Vol C Tables 4.2.6.8 and 6.1.1.4'
P P 0.1023 0.0942 'International Tables Vol C Tables 4.2.6.8 and 6.1.1.4'

loop_
_geom_angle_atom_site_label_1
_geom_angle_atom_site_label_2
_geom_angle_atom_site_label_3
_geom_angle
C2 P1 C15 114.00(9)
C2 P1 C19 114.65(9)
C15 P1 C19 109.27(10)
C2 P1 C17 108.02(9)
C15 P1 C17 104.44(10)
C19 P1 C17 105.59(9)
C6 P2 C21 114.42(9)
C6 P2 C25 113.75(10)
C21 P2 C25 109.75(11)
C6 P2 C23 108.90(9)
C21 P2 C23 105.24(9)
C25 P2 C23 103.88(10)
C11 N1 C14 125.38(16)
C11 N1 C27 118.03(16)
C14 N1 C27 116.57(15)
C12 N2 C13 125.42(16)
C12 N2 C34 116.67(15)
C13 N2 C34 117.81(15)
C9 C8 C7 121.12(17)
C9 C8 C14 120.16(17)
C7 C8 C14 118.68(17)
C2 C3 C4 122.04(17)
C2 C3 H3 119.0
C4 C3 H3 119.0
C10 C5 C13 118.85(16)
C10 C5 C6 120.00(17)
C13 C5 C6 121.15(16)
C20 C19 P1 113.97(14)
C20 C19 H19A 108.8
P1 C19 H19A 108.8
C20 C19 H19B 108.8
P1 C19 H19B 108.8
H19A C19 H19B 107.7
C9 C1 C11 118.93(16)
C9 C1 C2 120.05(16)
C11 C1 C2 121.02(16)
O1 C11 N1 119.06(17)
O1 C11 C1 123.23(17)
N1 C11 C1 117.70(16)
O2 C12 N2 118.64(17)
O2 C12 C4 125.24(18)
N2 C12 C4 116.13(16)
C5 C10 C4 121.46(17)
C5 C10 C9 120.83(16)
C4 C10 C9 117.71(16)
C3 C2 C1 118.35(17)
C3 C2 P1 116.97(14)
C1 C2 P1 124.67(14)
O4 C14 N1 118.82(17)
O4 C14 C8 125.17(18)
N1 C14 C8 116.00(16)
C23 C24 H24A 109.5
C23 C24 H24B 109.5
H24A C24 H24B 109.5
C23 C24 H24C 109.5
H24A C24 H24C 109.5
H24B C24 H24C 109.5
C6 C7 C8 122.10(17)
C6 C7 H7 118.9
C8 C7 H7 118.9
C3 C4 C10 121.00(17)
C3 C4 C12 118.45(17)
C10 C4 C12 120.55(17)
C33 C28 C29 118.89(19)
C33 C28 C27 122.65(18)
C29 C28 C27 118.46(18)
O3 C13 N2 119.17(17)
O3 C13 C5 123.29(17)
N2 C13 C5 117.54(16)
N1 C27 C28 113.74(16)
N1 C27 H27A 108.8
C28 C27 H27A 108.8
N1 C27 H27B 108.8
C28 C27 H27B 108.8
H27A C27 H27B 107.7
C8 C9 C1 121.67(17)
C8 C9 C10 117.57(16)
C1 C9 C10 120.75(16)
C7 C6 C5 118.35(17)
C7 C6 P2 116.95(14)
C5 C6 P2 124.62(14)
C18 C17 P1 116.65(14)
C18 C17 H17A 108.1
P1 C17 H17A 108.1
C18 C17 H17B 108.1
P1 C17 H17B 108.1
H17A C17 H17B 107.3
C24 C23 P2 116.80(14)
C24 C23 H23A 108.1
P2 C23 H23A 108.1
C24 C23 H23B 108.1
P2 C23 H23B 108.1
H23A C23 H23B 107.3
C37 C36 C35 120.35(19)
C37 C36 H36 119.8
C35 C36 H36 119.8
C30 C29 C28 120.15(19)
C30 C29 H29 119.9
C28 C29 H29 119.9
C39 C40 C35 121.16(19)
C39 C40 H40 119.4
C35 C40 H40 119.4
C40 C35 C36 118.40(18)
C40 C35 C34 122.57(18)
C36 C35 C34 118.95(17)
C40 C39 C38 119.9(2)
C40 C39 H39 120.0
C38 C39 H39 120.0
C19 C20 H20A 109.5
C19 C20 H20B 109.5
H20A C20 H20B 109.5
C19 C20 H20C 109.5
H20A C20 H20C 109.5
H20B C20 H20C 109.5
C29 C30 C31 120.6(2)
C29 C30 H30 119.7
C31 C30 H30 119.7
N2 C34 C35 114.68(16)
N2 C34 H34A 108.6
C35 C34 H34A 108.6
N2 C34 H34B 108.6
C35 C34 H34B 108.6
H34A C34 H34B 107.6
C32 C31 C30 119.3(2)
C32 C31 H31 120.3
C30 C31 H31 120.3
C22 C21 P2 113.71(15)
C22 C21 H21A 108.8
P2 C21 H21A 108.8
C22 C21 H21B 108.8
P2 C21 H21B 108.8
H21A C21 H21B 107.7
C37 C38 C39 119.79(19)
C37 C38 H38 120.1
C39 C38 H38 120.1
C16 C15 P1 115.07(16)
C16 C15 H15A 108.5
P1 C15 H15A 108.5
C16 C15 H15B 108.5
P1 C15 H15B 108.5
H15A C15 H15B 107.5
C25 C26 H26A 109.5
C25 C26 H26B 109.5
H26A C26 H26B 109.5
C25 C26 H26C 109.5
H26A C26 H26C 109.5
H26B C26 H26C 109.5
C26 C25 P2 113.55(16)
C26 C25 H25A 108.9
P2 C25 H25A 108.9
C26 C25 H25B 108.9
P2 C25 H25B 108.9
H25A C25 H25B 107.7
C38 C37 C36 120.4(2)
C38 C37 H37 119.8
C36 C37 H37 119.8
C17 C18 H18A 109.5
C17 C18 H18B 109.5
H18A C18 H18B 109.5
C17 C18 H18C 109.5
H18A C18 H18C 109.5
H18B C18 H18C 109.5
C28 C33 C32 120.8(2)
C28 C33 H33 119.6
C32 C33 H33 119.6
C21 C22 H22A 109.5
C21 C22 H22B 109.5
H22A C22 H22B 109.5
C21 C22 H22C 109.5
H22A C22 H22C 109.5
H22B C22 H22C 109.5
C31 C32 C33 120.3(2)
C31 C32 H32 119.9
C33 C32 H32 119.9
C15 C16 H16A 109.5
C15 C16 H16B 109.5
H16A C16 H16B 109.5
C15 C16 H16C 109.5
H16A C16 H16C 109.5
H16B C16 H16C 109.5

loop_
_geom_bond_atom_site_label_1
_geom_bond_atom_site_label_2
_geom_bond_distance
P1 C2 1.7955(19)
P1 C15 1.808(2)
P1 C19 1.810(2)
P1 C17 1.818(2)
P2 C6 1.7947(19)
P2 C21 1.812(2)
P2 C25 1.814(2)
P2 C23 1.815(2)
O3 C13 1.249(2)
O2 C12 1.245(2)
O1 C11 1.252(2)
O4 C14 1.241(2)
N1 C11 1.398(2)
N1 C14 1.402(2)
N1 C27 1.463(2)
N2 C12 1.396(2)
N2 C13 1.404(2)
N2 C34 1.468(2)
C8 C9 1.413(2)
C8 C7 1.416(2)
C8 C14 1.436(3)
C3 C2 1.376(3)
C3 C4 1.415(3)
C3 H3 0.9500
C5 C10 1.412(2)
C5 C13 1.432(3)
C5 C6 1.453(2)
C19 C20 1.522(3)
C19 H19A 0.9900
C19 H19B 0.9900
C1 C9 1.413(2)
C1 C11 1.428(2)
C1 C2 1.452(2)
C12 C4 1.428(3)
C10 C4 1.415(2)
C10 C9 1.436(2)
C24 C23 1.526(3)
C24 H24A 0.9800
C24 H24B 0.9800
C24 H24C 0.9800
C7 C6 1.370(3)
C7 H7 0.9500
C28 C33 1.383(3)
C28 C29 1.398(3)
C28 C27 1.517(3)
C27 H27A 0.9900
C27 H27B 0.9900
C17 C18 1.528(3)
C17 H17A 0.9900
C17 H17B 0.9900
C23 H23A 0.9900
C23 H23B 0.9900
C36 C37 1.392(3)
C36 C35 1.401(3)
C36 H36 0.9500
C29 C30 1.388(3)
C29 H29 0.9500
C40 C39 1.387(3)
C40 C35 1.391(3)
C40 H40 0.9500
C35 C34 1.510(3)
C39 C38 1.388(3)
C39 H39 0.9500
C20 H20A 0.9800
C20 H20B 0.9800
C20 H20C 0.9800
C30 C31 1.390(3)
C30 H30 0.9500
C34 H34A 0.9900
C34 H34B 0.9900
C31 C32 1.381(3)
C31 H31 0.9500
C21 C22 1.525(3)
C21 H21A 0.9900
C21 H21B 0.9900
C38 C37 1.383(3)
C38 H38 0.9500
C15 C16 1.516(3)
C15 H15A 0.9900
C15 H15B 0.9900
C26 C25 1.531(3)
C26 H26A 0.9800
C26 H26B 0.9800
C26 H26C 0.9800
C25 H25A 0.9900
C25 H25B 0.9900
C37 H37 0.9500
C18 H18A 0.9800
C18 H18B 0.9800
C18 H18C 0.9800
C33 C32 1.392(3)
C33 H33 0.9500
C22 H22A 0.9800
C22 H22B 0.9800
C22 H22C 0.9800
C32 H32 0.9500
C16 H16A 0.9800
C16 H16B 0.9800
C16 H16C 0.9800

loop_
_platon_squeeze_void_nr
_platon_squeeze_void_average_x
_platon_squeeze_void_average_y
_platon_squeeze_void_average_z
_platon_squeeze_void_volume
_platon_squeeze_void_count_electrons
_platon_squeeze_void_content
1 0.000 -0.210 0.000 226 39 ' '
2 0.500 0.290 1.000 226 39 ' '
3 0.500 0.187 0.500 222 36 ' '
4 0.000 0.687 0.500 222 36 ' '
